data_2002570
loop_
_publ_author_name
'Mueller-Buschbaum, Hk'
'Moehr, S'

_publ_section_title
;
Zur Kenntnis von Ba Zn Tb2 O5 und Ba Zn La2 O5
;
_journal_name_full 'Journal of the Less-Common Metals'
_journal_page_first 127
_journal_page_last 133
_journal_paper_doi 10.1016/0022-5088(91)90058-C
_journal_volume 170
_journal_year 1991
_chemical_formula_structural 'Ba Zn Tb2 O5'
_chemical_formula_sum 'Ba O5 Tb2 Zn'
_chemical_name_systematic 'Barium zinc diterbium oxide'
_space_group_IT_number 62
_symmetry_cell_setting orthorhombic
_symmetry_Int_Tables_number 62
_symmetry_space_group_name_Hall '-P 2ac 2n'
_symmetry_space_group_name_H-M 'P n m a'
_cell_angle_alpha 90
_cell_angle_beta 90
_cell_angle_gamma 90
_cell_formula_units_Z 4
_cell_length_a 12.4292(18)
_cell_length_b 5.7562(6)
_cell_length_c 7.1216(13)
_cell_volume 509.5
_refine_ls_R_factor_all 0.067
_cod_database_code 2002570

loop_
_symmetry_equiv_pos_as_xyz
x,y,z
1/2+x,1/2-y,1/2-z
-x,1/2+y,-z
1/2-x,-y,1/2+z
-x,-y,-z
1/2-x,1/2+y,1/2+z
x,1/2-y,z
1/2+x,y,1/2-z

loop_
_atom_site_label
_atom_site_type_symbol
_atom_site_symmetry_multiplicity
_atom_site_Wyckoff_symbol
_atom_site_fract_x
_atom_site_fract_y
_atom_site_fract_z
_atom_site_occupancy
_atom_site_attached_hydrogens
_atom_site_calc_flag
Ba1 Ba2+ 4 c 0.9003(2) 0.25 0.9239(3) 1. 0 d
Zn1 Zn2+ 4 c 0.6501(4) 0.25 0.6908(7) 1. 0 d
Tb1 Tb3+ 4 c 0.2924(1) 0.25 0.1204(3) 1. 0 d
Tb2 Tb3+ 4 c 0.0743(1) 0.25 0.3984(3) 1. 0 d
O1 O2- 8 d 0.434(2) 0.998(4) 0.169(3) 1. 0 d
O2 O2- 8 d 0.224(2) 0.501(4) 0.357(3) 1. 0 d
O3 O2- 4 c 0.100(2) 0.25 0.068(4) 1. 0 d

loop_
_atom_type_symbol
_atom_type_oxidation_number
Ba2+ 2.000
Zn2+ 2.000
Tb3+ 3.000
O2- -2.000
